data_4330883
loop_
_publ_author_name
'Jes\'us R. Berenguer'
'Elena Lalinde'
'M. Teresa Moreno'
'Sergio S\'anchez'
'Javier Torroba'

_publ_section_title
;
 Facile Metalation of Hbzq by [cis-Pt(C6F5)2(thf)2]: A Route to a
 Pentafluorophenyl Benzoquinolate Solvate Complex That Easily Coordinates
 Terminal Alkynes. Spectroscopic and Optical Properties
;
_journal_name_full 'Inorganic Chemistry'
_journal_page_first 11665
_journal_page_last 11679
_journal_paper_doi 10.1021/ic301563u
_journal_volume 51
_journal_year 2012
_chemical_formula_sum 'C32.25 H17.5 Cl0.5 F5 N2 Pt'
_chemical_formula_weight 740.8
_chemical_name_common 'Compound X'
_chemical_name_systematic
;
 ?
;
_space_group_IT_number 2
_symmetry_cell_setting triclinic
_symmetry_space_group_name_Hall '-P 1'
_symmetry_space_group_name_H-M 'P -1'
_atom_sites_solution_hydrogens geom
_atom_sites_solution_primary direct
_atom_sites_solution_secondary difmap
_audit_conform_dict_location ftp://ftp.iucr.org/pub/cif_core.dic
_audit_conform_dict_name cif_core.dic
_audit_conform_dict_version 2.4
_audit_creation_date 2012-01-18T11:44:23-00:00
_audit_creation_method 'WinGX routine CIF_UPDATE'
_cell_angle_alpha 71.521(4)
_cell_angle_beta 84.253(5)
_cell_angle_gamma 84.989(3)
_cell_formula_units_Z 2
_cell_length_a 8.1679(7)
_cell_length_b 12.3058(9)
_cell_length_c 14.3251(7)
_cell_measurement_reflns_used 5356
_cell_measurement_temperature 173.0(10)
_cell_volume 1356.39(17)
_computing_cell_refinement 'HKL Scalepack (Otwinowski & Minor 1997)'
_computing_data_collection 'Collect (Bruker AXS BV, 1997-2004)'
_computing_data_reduction 'HKL Denzo and Scalepack (Otwinowski & Minor 1997)'
_computing_structure_refinement 'SHELXL-97 (Sheldrick, 2008)'
_diffrn_ambient_temperature 173.0(10)
_diffrn_detector_area_resol_mean 9
_diffrn_measured_fraction_theta_full 0.991
_diffrn_measured_fraction_theta_max 0.991
_diffrn_measurement_device '95mm CCD camera on \k-goniostat'
_diffrn_measurement_device_type KappaCCD
_diffrn_measurement_method CCD
_diffrn_orient_matrix_type 'by Bruker AXS Collect from scalepack cell'
_diffrn_orient_matrix_UB_11 0.0583817
_diffrn_orient_matrix_UB_12 -0.0739074
_diffrn_orient_matrix_UB_13 0.0363519
_diffrn_orient_matrix_UB_21 0.0077498
_diffrn_orient_matrix_UB_22 0.0295795
_diffrn_orient_matrix_UB_23 0.0567112
_diffrn_orient_matrix_UB_31 -0.1082676
_diffrn_orient_matrix_UB_32 -0.0318856
_diffrn_orient_matrix_UB_33 0.0300131
_diffrn_radiation_monochromator graphite
_diffrn_radiation_type MoK\a
_diffrn_radiation_wavelength 0.71073
_diffrn_reflns_av_unetI/netI 0.0283
_diffrn_reflns_limit_h_max 9
_diffrn_reflns_limit_h_min 0
_diffrn_reflns_limit_k_max 15
_diffrn_reflns_limit_k_min -14
_diffrn_reflns_limit_l_max 17
_diffrn_reflns_limit_l_min -17
_diffrn_reflns_number 5092
_diffrn_reflns_theta_full 25.68
_diffrn_reflns_theta_max 25.68
_diffrn_reflns_theta_min 2.97
_exptl_absorpt_coefficient_mu 5.281
_exptl_absorpt_correction_T_max 0.3893
_exptl_absorpt_correction_T_min 0.3104
_exptl_absorpt_correction_type multi-scan
_exptl_absorpt_process_details
;
        multi-scan from symmetry-related measurements
 Sortav (Blessing 1995)
;
_exptl_crystal_colour pale-yellow
_exptl_crystal_density_diffrn 1.814
_exptl_crystal_description block
_exptl_crystal_F_000 713
_exptl_crystal_size_max 0.2
_exptl_crystal_size_mid 0.2
_exptl_crystal_size_min 0.2
_refine_diff_density_max 4.643
_refine_diff_density_min -1.939
_refine_diff_density_rms 0.18
_refine_ls_extinction_method none
_refine_ls_goodness_of_fit_ref 1.094
_refine_ls_hydrogen_treatment constr
_refine_ls_matrix_type full
_refine_ls_number_parameters 386
_refine_ls_number_reflns 5092
_refine_ls_number_restraints 4
_refine_ls_restrained_S_all 1.094
_refine_ls_R_factor_all 0.0476
_refine_ls_R_factor_gt 0.0444
_refine_ls_shift/su_max 0.001
_refine_ls_shift/su_mean 0
_refine_ls_structure_factor_coef Fsqd
_refine_ls_weighting_details 'calc w=1/[\s^2^(Fo^2^)+(0.0621P)^2^+9.9570P] where P=(Fo^2^+2Fc^2^)/3'
_refine_ls_weighting_scheme calc
_refine_ls_wR_factor_gt 0.1151
_refine_ls_wR_factor_ref 0.1176
_reflns_number_gt 4805
_reflns_number_total 5092
_reflns_threshold_expression >2\s(I)
_cod_data_source_file ic301563u_si_002_1.cif
_cod_data_source_block 3
_cod_original_formula_sum 'C32.25 H17.50 Cl0.50 F5 N2 Pt'
_cod_database_code 4330883

loop_
_symmetry_equiv_pos_as_xyz
'x, y, z'
'-x, -y, -z'

loop_
_atom_site_label
_atom_site_type_symbol
_atom_site_fract_x
_atom_site_fract_y
_atom_site_fract_z
_atom_site_U_iso_or_equiv
_atom_site_adp_type
_atom_site_occupancy
_atom_site_symmetry_multiplicity
_atom_site_calc_flag
_atom_site_refinement_flags
Pt1 Pt 0.84053(3) 0.37060(2) 0.243575(17) 0.02976(12) Uani 1 1 d .
N1' N 0.9890(7) 0.2214(5) 0.3261(4) 0.0319(13) Uani 1 1 d .
C2' C 1.1146(10) 0.2580(7) 0.3598(6) 0.0400(17) Uani 1 1 d .
H2' H 1.1151 0.3363 0.3502 0.048 Uiso 1 1 calc R
C3' C 1.2430(11) 0.1892(9) 0.4074(7) 0.053(2) Uani 1 1 d .
H3' H 1.3235 0.2195 0.4319 0.063 Uiso 1 1 calc R
C4' C 1.2470(11) 0.0741(9) 0.4173(7) 0.054(2) Uani 1 1 d .
H4' H 1.3332 0.0253 0.4473 0.065 Uiso 1 1 calc R
C5' C 1.1285(14) -0.0877(8) 0.3880(8) 0.063(3) Uani 1 1 d .
H5' H 1.2184 -0.1355 0.4141 0.076 Uiso 1 1 calc R
C6' C 1.0104(14) -0.1307(8) 0.3571(9) 0.070(3) Uani 1 1 d .
H6' H 1.0196 -0.2077 0.3606 0.084 Uiso 1 1 calc R
C7' C 0.7373(15) -0.1092(8) 0.2916(9) 0.066(3) Uani 1 1 d .
H7' H 0.7476 -0.1868 0.2969 0.08 Uiso 1 1 calc R
C8' C 0.5971(14) -0.0478(9) 0.2587(8) 0.065(3) Uani 1 1 d .
H8' H 0.5135 -0.0825 0.2412 0.078 Uiso 1 1 calc R
C9' C 0.5797(12) 0.0698(8) 0.2512(7) 0.050(2) Uani 1 1 d .
H9' H 0.4844 0.1131 0.2284 0.06 Uiso 1 1 calc R
C10' C 0.7037(10) 0.1204(7) 0.2777(6) 0.0398(17) Uani 1 1 d .
H10' H 0.6899 0.1975 0.2739 0.048 Uiso 1 1 calc R
C11' C 0.8505(10) 0.0581(7) 0.3105(5) 0.0391(17) Uani 1 1 d .
C12' C 0.8670(13) -0.0605(8) 0.3180(7) 0.057(2) Uani 1 1 d .
C13' C 0.9864(9) 0.1061(6) 0.3390(5) 0.0360(16) Uani 1 1 d .
C14' C 1.1221(11) 0.0305(8) 0.3826(6) 0.047(2) Uani 1 1 d .
N1 N 0.8971(8) 0.3428(6) 0.1065(4) 0.0365(14) Uani 1 1 d .
C2 C 0.9931(11) 0.2601(8) 0.0857(6) 0.0447(19) Uani 1 1 d .
H2 H 1.0472 0.2062 0.136 0.054 Uiso 1 1 calc R
C3 C 1.0157(13) 0.2512(10) -0.0092(7) 0.059(2) Uani 1 1 d .
H3 H 1.083 0.1914 -0.0215 0.071 Uiso 1 1 calc R
C4 C 0.9382(12) 0.3310(9) -0.0849(7) 0.056(2) Uani 1 1 d .
H4 H 0.9522 0.3257 -0.1485 0.067 Uiso 1 1 calc R
C5 C 0.7510(13) 0.5093(9) -0.1373(6) 0.057(3) Uani 1 1 d .
H5 H 0.757 0.5081 -0.2022 0.068 Uiso 1 1 calc R
C6 C 0.6602(12) 0.5952(9) -0.1121(6) 0.057(3) Uani 1 1 d .
H6 H 0.605 0.6514 -0.1604 0.068 Uiso 1 1 calc R
C7 C 0.5554(12) 0.6886(8) 0.0150(6) 0.052(2) Uani 1 1 d .
H7 H 0.5007 0.7478 -0.0312 0.062 Uiso 1 1 calc R
C8 C 0.5463(11) 0.6864(7) 0.1126(7) 0.049(2) Uani 1 1 d .
H8 H 0.4853 0.7448 0.131 0.059 Uiso 1 1 calc R
C9 C 0.6271(10) 0.5980(7) 0.1849(6) 0.0396(17) Uani 1 1 d .
H9 H 0.6187 0.5996 0.2497 0.047 Uiso 1 1 calc R
C10 C 0.7196(9) 0.5079(6) 0.1611(5) 0.0323(15) Uani 1 1 d .
C11 C 0.7268(10) 0.5139(7) 0.0604(6) 0.0386(17) Uani 1 1 d .
C12 C 0.6467(11) 0.6019(8) -0.0137(6) 0.045(2) Uani 1 1 d .
C13 C 0.8222(10) 0.4253(7) 0.0326(5) 0.0388(17) Uani 1 1 d .
C14 C 0.8381(11) 0.4201(8) -0.0648(6) 0.046(2) Uani 1 1 d .
C15 C 0.7792(9) 0.4099(6) 0.3691(5) 0.0295(14) Uani 1 1 d .
C16 C 0.8386(9) 0.5036(6) 0.3878(5) 0.0343(15) Uani 1 1 d .
C17 C 0.7996(10) 0.5319(6) 0.4722(6) 0.0360(16) Uani 1 1 d .
C18 C 0.6994(10) 0.4642(7) 0.5474(5) 0.0369(16) Uani 1 1 d .
C19 C 0.6387(9) 0.3701(6) 0.5351(5) 0.0360(16) Uani 1 1 d .
C20 C 0.6781(9) 0.3467(6) 0.4482(5) 0.0311(14) Uani 1 1 d .
F16 F 0.9431(6) 0.5731(4) 0.3191(3) 0.0478(12) Uani 1 1 d .
F17 F 0.8595(7) 0.6247(4) 0.4841(4) 0.0507(12) Uani 1 1 d .
F18 F 0.6618(7) 0.4906(5) 0.6319(3) 0.0519(12) Uani 1 1 d .
F19 F 0.5391(6) 0.3034(4) 0.6067(3) 0.0505(12) Uani 1 1 d .
F20 F 0.6124(6) 0.2524(4) 0.4389(3) 0.0413(10) Uani 1 1 d .
C81 C 0.297(3) -0.038(3) -0.005(3) 0.078(8) Uani 0.25 1 d PDU
H81A H 0.2998 -0.1131 -0.0147 0.093 Uiso 0.25 1 calc PR
H81B H 0.2444 0.0175 -0.06 0.093 Uiso 0.25 1 calc PR
Cl1 Cl 0.5 0 0 0.089(3) Uani 0.5 2 d SPDU
Cl2 Cl 0.187(2) -0.0404(9) 0.1089(7) 0.093(4) Uani 0.25 1 d PDU

loop_
_atom_site_aniso_label
_atom_site_aniso_U_11
_atom_site_aniso_U_22
_atom_site_aniso_U_33
_atom_site_aniso_U_23
_atom_site_aniso_U_13
_atom_site_aniso_U_12
Pt1 0.03674(18) 0.03335(17) 0.02044(16) -0.00905(11) -0.00322(10) -0.00496(11)
N1' 0.038(3) 0.039(3) 0.021(3) -0.012(2) -0.006(2) 0.000(2)
C2' 0.045(4) 0.050(4) 0.035(4) -0.027(3) -0.010(3) 0.000(3)
C3' 0.042(5) 0.073(6) 0.050(5) -0.029(5) -0.015(4) 0.007(4)
C4' 0.044(5) 0.067(6) 0.046(5) -0.013(4) -0.009(4) 0.015(4)
C5' 0.065(6) 0.044(5) 0.066(7) -0.001(4) -0.001(5) 0.009(5)
C6' 0.076(7) 0.031(4) 0.089(8) 0.000(5) 0.004(6) -0.002(4)
C7' 0.086(8) 0.036(5) 0.079(7) -0.018(5) 0.001(6) -0.022(5)
C8' 0.077(7) 0.057(6) 0.070(7) -0.025(5) -0.004(5) -0.034(5)
C9' 0.058(5) 0.046(5) 0.047(5) -0.013(4) -0.003(4) -0.017(4)
C10' 0.049(4) 0.040(4) 0.032(4) -0.012(3) 0.002(3) -0.013(3)
C11' 0.052(5) 0.038(4) 0.027(4) -0.010(3) 0.007(3) -0.009(3)
C12' 0.064(6) 0.039(4) 0.057(6) -0.003(4) 0.008(4) -0.010(4)
C13' 0.040(4) 0.038(4) 0.026(4) -0.006(3) 0.000(3) 0.000(3)
C14' 0.048(5) 0.048(5) 0.037(4) -0.006(4) 0.001(4) 0.011(4)
N1 0.043(3) 0.045(3) 0.023(3) -0.012(3) 0.000(3) -0.012(3)
C2 0.050(5) 0.050(5) 0.036(4) -0.019(4) 0.005(4) -0.008(4)
C3 0.067(6) 0.073(6) 0.042(5) -0.026(5) 0.010(4) -0.010(5)
C4 0.065(6) 0.078(6) 0.032(4) -0.027(4) 0.009(4) -0.025(5)
C5 0.071(6) 0.074(6) 0.024(4) -0.005(4) -0.004(4) -0.032(5)
C6 0.059(6) 0.070(6) 0.031(4) 0.007(4) -0.014(4) -0.021(5)
C7 0.058(5) 0.051(5) 0.037(5) 0.004(4) -0.013(4) -0.007(4)
C8 0.050(5) 0.041(4) 0.050(5) -0.005(4) -0.011(4) -0.001(4)
C9 0.045(4) 0.040(4) 0.031(4) -0.006(3) -0.004(3) -0.004(3)
C10 0.040(4) 0.035(4) 0.020(3) -0.003(3) -0.004(3) -0.013(3)
C11 0.043(4) 0.043(4) 0.029(4) -0.006(3) -0.006(3) -0.012(3)
C12 0.050(5) 0.055(5) 0.028(4) 0.000(3) -0.011(3) -0.018(4)
C13 0.043(4) 0.053(5) 0.021(3) -0.012(3) 0.002(3) -0.015(3)
C14 0.052(5) 0.062(5) 0.026(4) -0.011(4) 0.003(3) -0.027(4)
C15 0.035(4) 0.034(3) 0.020(3) -0.008(3) -0.005(3) -0.001(3)
C16 0.041(4) 0.034(4) 0.026(4) -0.006(3) -0.006(3) -0.006(3)
C17 0.048(4) 0.034(4) 0.031(4) -0.015(3) -0.010(3) 0.001(3)
C18 0.045(4) 0.042(4) 0.024(4) -0.013(3) -0.002(3) 0.005(3)
C19 0.041(4) 0.037(4) 0.024(3) -0.004(3) 0.002(3) 0.000(3)
C20 0.035(4) 0.028(3) 0.030(4) -0.009(3) -0.005(3) -0.003(3)
F16 0.066(3) 0.047(3) 0.033(2) -0.014(2) 0.006(2) -0.027(2)
F17 0.071(3) 0.042(3) 0.047(3) -0.024(2) -0.007(2) -0.013(2)
F18 0.067(3) 0.063(3) 0.032(2) -0.027(2) 0.001(2) 0.002(2)
F19 0.063(3) 0.050(3) 0.035(2) -0.011(2) 0.013(2) -0.012(2)
F20 0.050(3) 0.038(2) 0.038(2) -0.0141(19) 0.0029(19) -0.0151(19)
C81 0.120(18) 0.07(3) 0.035(15) -0.013(18) -0.015(17) 0.051(19)
Cl1 0.185(9) 0.025(3) 0.051(4) 0.011(3) -0.037(5) -0.022(4)
Cl2 0.183(11) 0.050(5) 0.033(4) -0.014(4) -0.003(6) 0.056(6)

loop_
_atom_type_symbol
_atom_type_description
_atom_type_scat_dispersion_real
_atom_type_scat_dispersion_imag
_atom_type_scat_source
C C 0.0033 0.0016 'International Tables Vol C Tables 4.2.6.8 and 6.1.1.4'
H H 0 0 'International Tables Vol C Tables 4.2.6.8 and 6.1.1.4'
N N 0.0061 0.0033 'International Tables Vol C Tables 4.2.6.8 and 6.1.1.4'
F F 0.0171 0.0103 'International Tables Vol C Tables 4.2.6.8 and 6.1.1.4'
Pt Pt -1.7033 8.3905 'International Tables Vol C Tables 4.2.6.8 and 6.1.1.4'
Cl Cl 0.1484 0.1585 'International Tables Vol C Tables 4.2.6.8 and 6.1.1.4'

loop_
_geom_angle_atom_site_label_1
_geom_angle_atom_site_label_2
_geom_angle_atom_site_label_3
_geom_angle
_geom_angle_site_symmetry_3
C10 Pt1 C15 93.8(3) .
C10 Pt1 N1 81.7(3) .
C15 Pt1 N1 175.4(2) .
C10 Pt1 N1' 175.8(2) .
C15 Pt1 N1' 89.3(2) .
N1 Pt1 N1' 95.2(2) .
C2' N1' C13' 118.2(6) .
C2' N1' Pt1 108.7(5) .
C13' N1' Pt1 132.7(5) .
N1' C2' C3' 125.6(8) .
N1' C2' H2' 117.2 .
C3' C2' H2' 117.2 .
C4' C3' C2' 117.3(9) .
C4' C3' H3' 121.4 .
C2' C3' H3' 121.4 .
C3' C4' C14' 120.2(8) .
C3' C4' H4' 119.9 .
C14' C4' H4' 119.9 .
C6' C5' C14' 121.7(9) .
C6' C5' H5' 119.2 .
C14' C5' H5' 119.2 .
C5' C6' C12' 121.2(9) .
C5' C6' H6' 119.4 .
C12' C6' H6' 119.4 .
C8' C7' C12' 122.6(9) .
C8' C7' H7' 118.7 .
C12' C7' H7' 118.7 .
C7' C8' C9' 119.1(9) .
C7' C8' H8' 120.4 .
C9' C8' H8' 120.4 .
C10' C9' C8' 120.0(9) .
C10' C9' H9' 120 .
C8' C9' H9' 120 .
C9' C10' C11' 121.4(8) .
C9' C10' H10' 119.3 .
C11' C10' H10' 119.3 .
C10' C11' C12' 118.2(8) .
C10' C11' C13' 124.3(7) .
C12' C11' C13' 117.5(8) .
C7' C12' C11' 118.7(9) .
C7' C12' C6' 120.5(9) .
C11' C12' C6' 120.7(9) .
N1' C13' C14' 119.1(7) .
N1' C13' C11' 121.9(7) .
C14' C13' C11' 119.1(7) .
C4' C14' C5' 120.9(8) .
C4' C14' C13' 119.5(8) .
C5' C14' C13' 119.6(9) .
C2 N1 C13 119.6(7) .
C2 N1 Pt1 128.6(6) .
C13 N1 Pt1 111.8(5) .
N1 C2 C3 122.0(9) .
N1 C2 H2 119 .
C3 C2 H2 119 .
C4 C3 C2 119.8(9) .
C4 C3 H3 120.1 .
C2 C3 H3 120.1 .
C3 C4 C14 119.2(8) .
C3 C4 H4 120.4 .
C14 C4 H4 120.4 .
C6 C5 C14 120.8(8) .
C6 C5 H5 119.6 .
C14 C5 H5 119.6 .
C5 C6 C12 122.1(8) .
C5 C6 H6 118.9 .
C12 C6 H6 118.9 .
C8 C7 C12 119.8(8) .
C8 C7 H7 120.1 .
C12 C7 H7 120.1 .
C7 C8 C9 121.8(9) .
C7 C8 H8 119.1 .
C9 C8 H8 119.1 .
C10 C9 C8 121.3(8) .
C10 C9 H9 119.3 .
C8 C9 H9 119.3 .
C9 C10 C11 115.1(7) .
C9 C10 Pt1 131.6(6) .
C11 C10 Pt1 113.3(6) .
C10 C11 C12 124.6(8) .
C10 C11 C13 117.0(7) .
C12 C11 C13 118.3(7) .
C7 C12 C11 117.4(8) .
C7 C12 C6 123.9(8) .
C11 C12 C6 118.7(9) .
N1 C13 C14 121.0(8) .
N1 C13 C11 116.1(6) .
C14 C13 C11 122.9(8) .
C4 C14 C13 118.3(8) .
C4 C14 C5 124.6(8) .
C13 C14 C5 117.1(9) .
C20 C15 C16 112.0(6) .
C20 C15 Pt1 124.8(5) .
C16 C15 Pt1 123.1(5) .
F16 C16 C17 115.8(7) .
F16 C16 C15 119.8(6) .
C17 C16 C15 124.4(7) .
F17 C17 C16 120.9(7) .
F17 C17 C18 119.1(7) .
C16 C17 C18 120.0(7) .
F18 C18 C19 120.6(7) .
F18 C18 C17 120.5(7) .
C19 C18 C17 118.9(7) .
F19 C19 C18 120.2(7) .
F19 C19 C20 120.8(7) .
C18 C19 C20 118.9(7) .
C19 C20 F20 116.7(6) .
C19 C20 C15 125.7(7) .
F20 C20 C15 117.6(6) .
Cl1 C81 Cl2 107(2) .
Cl1 C81 H81A 110.4 .
Cl2 C81 H81A 110.4 .
Cl1 C81 H81B 110.4 .
Cl2 C81 H81B 110.4 .
H81A C81 H81B 108.6 .
C81 Cl1 C81 180(3) 2_655

loop_
_geom_bond_atom_site_label_1
_geom_bond_atom_site_label_2
_geom_bond_distance
_geom_bond_site_symmetry_2
Pt1 C10 1.976(7) .
Pt1 C15 2.012(7) .
Pt1 N1 2.098(6) .
Pt1 N1' 2.182(6) .
N1' C2' 1.344(10) .
N1' C13' 1.374(10) .
C2' C3' 1.379(12) .
C2' H2' 0.93 .
C3' C4' 1.376(14) .
C3' H3' 0.93 .
C4' C14' 1.394(14) .
C4' H4' 0.93 .
C5' C6' 1.314(16) .
C5' C14' 1.428(14) .
C5' H5' 0.93 .
C6' C12' 1.442(15) .
C6' H6' 0.93 .
C7' C8' 1.355(16) .
C7' C12' 1.400(15) .
C7' H7' 0.93 .
C8' C9' 1.412(14) .
C8' H8' 0.93 .
C9' C10' 1.376(12) .
C9' H9' 0.93 .
C10' C11' 1.403(12) .
C10' H10' 0.93 .
C11' C12' 1.425(12) .
C11' C13' 1.451(11) .
C13' C14' 1.440(11) .
N1 C2 1.321(11) .
N1 C13 1.366(10) .
C2 C3 1.391(12) .
C2 H2 0.93 .
C3 C4 1.376(15) .
C3 H3 0.93 .
C4 C14 1.396(14) .
C4 H4 0.93 .
C5 C6 1.360(15) .
C5 C14 1.442(14) .
C5 H5 0.93 .
C6 C12 1.432(13) .
C6 H6 0.93 .
C7 C8 1.384(13) .
C7 C12 1.394(14) .
C7 H7 0.93 .
C8 C9 1.410(11) .
C8 H8 0.93 .
C9 C10 1.399(11) .
C9 H9 0.93 .
C10 C11 1.416(10) .
C11 C12 1.419(11) .
C11 C13 1.422(12) .
C13 C14 1.409(11) .
C15 C20 1.392(10) .
C15 C16 1.399(10) .
C16 F16 1.361(8) .
C16 C17 1.362(10) .
C17 F17 1.346(9) .
C17 C18 1.378(11) .
C18 F18 1.350(8) .
C18 C19 1.366(11) .
C19 F19 1.343(8) .
C19 C20 1.367(10) .
C20 F20 1.369(8) .
C81 Cl1 1.78(3) .
C81 Cl2 1.78(3) .
C81 H81A 0.97 .
C81 H81B 0.97 .
Cl1 C81 1.78(3) 2_655
